data_2312222
loop_
_publ_author_name
'Shahed, H.'
'Sharma, N.'
'Angst, M.'
'Voigt, J.'
'Per&#xdf;on, J'
'Prakash, P.'
'T&#xf6;rnroos, K W'
'Chernyshov, D.'
'Gildenast, H.'
'Ohl, M.'
'Saffarini, G.'
'Grzechnik, A.'
'Friese, K.'

_publ_section_title
;
 Structural insight into the cooperativity of spin crossover compounds.
;
_journal_issue 'Pt 5'
_journal_name_full 'Acta crystallographica Section B, Structural science, crystal engineering and materials'
_journal_page_first 354
_journal_page_last 367
_journal_paper_doi 10.1107/S2052520623005814
_journal_volume 79
_journal_year 2023
_chemical_formula_sum 'C10.86 H8 Fe0.29 N1.71 S0.57'
_chemical_formula_weight 196.75
_space_group_crystal_system orthorhombic
_space_group_IT_number 56
_space_group_name_Hall '-P 2ab 2ac'
_space_group_name_H-M_alt 'P c c n'
_atom_sites_solution_hydrogens geom
_audit_creation_method SHELXL-2019/2
_cell_angle_alpha 90
_cell_angle_beta 90
_cell_angle_gamma 90
_cell_formula_units_Z 14
_cell_length_a 12.9526(5)
_cell_length_b 15.1884(6)
_cell_length_c 17.6032(6)
_cell_measurement_reflns_used 2724
_cell_measurement_temperature 293(2)
_cell_measurement_theta_max 20.921
_cell_measurement_theta_min 1.886
_cell_volume 3463.1(2)
_computing_structure_refinement 'SHELXL-2019/2 (Sheldrick, 2019)'
_diffrn_ambient_temperature 295(2)
_diffrn_measured_fraction_theta_full 0.984
_diffrn_measured_fraction_theta_max 0.826
_diffrn_measurement_device_type '4-circle diffractometer'
_diffrn_radiation_type Synchrotron
_diffrn_radiation_wavelength 0.65524
_diffrn_reflns_av_R_equivalents 0.0968
_diffrn_reflns_av_unetI/netI 0.0724
_diffrn_reflns_Laue_measured_fraction_full 0.984
_diffrn_reflns_Laue_measured_fraction_max 0.826
_diffrn_reflns_limit_h_max 20
_diffrn_reflns_limit_h_min -20
_diffrn_reflns_limit_k_max 19
_diffrn_reflns_limit_k_min -19
_diffrn_reflns_limit_l_max 28
_diffrn_reflns_limit_l_min -28
_diffrn_reflns_number 36519
_diffrn_reflns_point_group_measured_fraction_full 0.984
_diffrn_reflns_point_group_measured_fraction_max 0.826
_diffrn_reflns_theta_full 23.150
_diffrn_reflns_theta_max 32.994
_diffrn_reflns_theta_min 1.905
_exptl_absorpt_coefficient_mu 0.434
_exptl_crystal_density_diffrn 1.321
_exptl_crystal_description irregular
_exptl_crystal_F_000 1424
_refine_diff_density_max 0.159
_refine_diff_density_min -0.179
_refine_diff_density_rms 0.034
_refine_ls_extinction_method none
_refine_ls_goodness_of_fit_ref 1.150
_refine_ls_hydrogen_treatment constr
_refine_ls_matrix_type full
_refine_ls_number_parameters 213
_refine_ls_number_reflns 6886
_refine_ls_number_restraints 0
_refine_ls_restrained_S_all 1.150
_refine_ls_R_factor_all 0.2285
_refine_ls_R_factor_gt 0.1033
_refine_ls_shift/su_max 0.001
_refine_ls_shift/su_mean 0.000
_refine_ls_structure_factor_coef Fsqd
_refine_ls_weighting_details 'w=1/[\s^2^(Fo^2^)+(0.0325P)^2^+1.3626P] where P=(Fo^2^+2Fc^2^)/3'
_refine_ls_weighting_scheme calc
_refine_ls_wR_factor_gt 0.1492
_refine_ls_wR_factor_ref 0.1870
_reflns_Friedel_coverage 0.000
_reflns_number_gt 2854
_reflns_number_total 6886
_reflns_threshold_expression 'I > 2\s(I)'
_cod_data_source_file Bia_Portho_295K.cif
_cod_data_source_block Bia_dw4400_295K
_cod_depositor_comments 'Adding full bibliography for 2312165--2312274.cif.'
_cod_database_code 2312222
_shelx_shelxl_version_number 2019/2
_shelx_space_group_comment
;
The symmetry employed for this shelxl refinement is uniquely defined
by the following loop, which should always be used as a source of
symmetry information in preference to the above space-group names.
They are only intended as comments.
;

loop_
_space_group_symop_operation_xyz
'x, y, z'
'-x+1/2, -y+1/2, z'
'-x, y+1/2, -z+1/2'
'x+1/2, -y, -z+1/2'
'-x, -y, -z'
'x-1/2, y-1/2, -z'
'x, -y-1/2, z-1/2'
'-x-1/2, y, z-1/2'

loop_
_atom_site_label
_atom_site_type_symbol
_atom_site_fract_x
_atom_site_fract_y
_atom_site_fract_z
_atom_site_U_iso_or_equiv
_atom_site_adp_type
_atom_site_occupancy
_atom_site_site_symmetry_order
_atom_site_calc_flag
_atom_site_refinement_flags_posn
_atom_site_refinement_flags_adp
_atom_site_refinement_flags_occupancy
_atom_site_disorder_assembly
_atom_site_disorder_group
Fe01 Fe 0.750000 0.750000 0.57610(3) 0.0663(2) Uani 1 2 d S T P . .
S002 S 0.90898(10) 0.55770(9) 0.39544(6) 0.1158(5) Uani 1 1 d . . . . .
N003 N 0.7444(2) 0.84362(17) 0.67469(14) 0.0689(7) Uani 1 1 d . . . . .
N004 N 0.8007(3) 0.6612(2) 0.49629(16) 0.0861(9) Uani 1 1 d . . . . .
N005 N 0.9101(2) 0.79604(19) 0.59378(15) 0.0714(7) Uani 1 1 d . . . . .
C006 C 0.6559(3) 0.8603(2) 0.72048(18) 0.0678(8) Uani 1 1 d . . . . .
C007 C 0.5643(3) 0.8826(2) 0.68556(19) 0.0738(9) Uani 1 1 d . . . . .
H007 H 0.561837 0.889906 0.633139 0.089 Uiso 1 1 calc R U . . .
C008 C 0.9251(3) 0.8473(2) 0.6551(2) 0.0748(9) Uani 1 1 d . . . . .
C009 C 0.8321(3) 0.8703(2) 0.6971(2) 0.0784(10) Uani 1 1 d . . . . .
H009 H 0.836953 0.904667 0.740651 0.094 Uiso 1 1 calc R U . . .
C00A C 0.6589(3) 0.8501(2) 0.79851(19) 0.0814(10) Uani 1 1 d . . . . .
H00A H 0.720474 0.835123 0.822423 0.098 Uiso 1 1 calc R U . . .
C00B C 0.4778(3) 0.8839(2) 0.8065(2) 0.0752(9) Uani 1 1 d . . . . .
C00C C 0.4767(3) 0.8940(2) 0.7283(2) 0.0792(10) Uani 1 1 d . . . . .
H00C H 0.415158 0.908736 0.704181 0.095 Uiso 1 1 calc R U . . .
C00D C 0.8461(3) 0.6192(2) 0.45419(19) 0.0733(9) Uani 1 1 d . . . . .
C00E C 0.5705(3) 0.8623(3) 0.8408(2) 0.0860(11) Uani 1 1 d . . . . .
H00E H 0.573152 0.855948 0.893288 0.103 Uiso 1 1 calc R U . . .
C00F C 0.3827(3) 0.8978(3) 0.8512(2) 0.0834(10) Uani 1 1 d . . . . .
C00G C 0.9930(3) 0.7735(3) 0.5531(2) 0.0869(11) Uani 1 1 d . . . . .
H00G H 0.984149 0.738269 0.510376 0.104 Uiso 1 1 calc R U . . .
C00H C 0.3851(3) 0.9419(3) 0.9199(2) 0.0947(12) Uani 1 1 d . . . . .
H00H H 0.447843 0.962346 0.938665 0.114 Uiso 1 1 calc R U . . .
C00I C 1.0213(4) 0.8762(3) 0.6768(3) 0.1020(13) Uani 1 1 d . . . . .
H00I H 1.029072 0.911613 0.719553 0.122 Uiso 1 1 calc R U . . .
C00J C 0.2890(4) 0.8675(3) 0.8263(3) 0.1115(14) Uani 1 1 d . . . . .
H00J H 0.285438 0.836421 0.780869 0.134 Uiso 1 1 calc R U . . .
C00K C 0.1992(4) 0.8822(4) 0.8677(3) 0.1272(17) Uani 1 1 d . . . . .
H00K H 0.136181 0.861762 0.849451 0.153 Uiso 1 1 calc R U . . .
C00L C 1.1055(4) 0.8520(4) 0.6345(3) 0.1186(16) Uani 1 1 d . . . . .
H00L H 1.171399 0.870418 0.648098 0.142 Uiso 1 1 calc R U . . .
C00M C 0.2953(5) 0.9563(3) 0.9614(3) 0.1115(15) Uani 1 1 d . . . . .
H00M H 0.298009 0.986300 1.007385 0.134 Uiso 1 1 calc R U . . .
C00N C 0.2034(5) 0.9261(4) 0.9344(3) 0.1218(17) Uani 1 1 d . . . . .
H00N H 0.143267 0.935834 0.961985 0.146 Uiso 1 1 calc R U . . .
C00O C 1.0909(3) 0.8003(4) 0.5720(3) 0.1074(14) Uani 1 1 d . . . . .
H00O H 1.146930 0.783333 0.542416 0.129 Uiso 1 1 calc R U . . .

loop_
_atom_site_aniso_label
_atom_site_aniso_U_11
_atom_site_aniso_U_22
_atom_site_aniso_U_33
_atom_site_aniso_U_23
_atom_site_aniso_U_13
_atom_site_aniso_U_12
Fe01 0.0707(4) 0.0783(4) 0.0499(3) 0.000 0.000 0.0062(4)
S002 0.1190(9) 0.1538(11) 0.0748(6) -0.0117(7) 0.0179(6) 0.0526(8)
N003 0.0751(18) 0.0720(16) 0.0597(14) 0.0008(13) -0.0072(15) 0.0131(15)
N004 0.098(2) 0.094(2) 0.0662(18) -0.0111(16) 0.0141(17) 0.0051(18)
N005 0.0701(18) 0.0799(18) 0.0643(16) 0.0098(14) 0.0005(14) 0.0046(15)
C006 0.078(2) 0.066(2) 0.0597(19) -0.0051(16) -0.0007(17) 0.0158(16)
C007 0.085(2) 0.078(2) 0.0586(19) -0.0006(16) -0.0047(18) 0.0176(19)
C008 0.075(2) 0.081(2) 0.069(2) 0.0071(18) -0.0105(18) 0.0037(19)
C009 0.093(3) 0.078(2) 0.064(2) -0.0035(17) -0.007(2) 0.010(2)
C00A 0.083(3) 0.096(3) 0.065(2) -0.0015(18) -0.0071(18) 0.020(2)
C00B 0.083(2) 0.071(2) 0.071(2) -0.0027(17) 0.0033(19) 0.0132(18)
C00C 0.080(2) 0.080(2) 0.078(2) -0.0025(19) -0.007(2) 0.0202(19)
C00D 0.070(2) 0.093(3) 0.0561(18) 0.0032(18) -0.0010(16) 0.0031(19)
C00E 0.094(3) 0.102(3) 0.062(2) 0.0039(19) -0.001(2) 0.022(2)
C00F 0.091(3) 0.076(2) 0.083(2) 0.003(2) 0.006(2) 0.020(2)
C00G 0.079(3) 0.101(3) 0.080(2) 0.012(2) 0.014(2) -0.001(2)
C00H 0.094(3) 0.104(3) 0.085(3) 0.003(2) 0.008(2) 0.032(2)
C00I 0.088(3) 0.118(3) 0.100(3) -0.004(3) -0.022(3) -0.009(3)
C00J 0.095(3) 0.119(4) 0.120(4) -0.021(3) 0.014(3) 0.010(3)
C00K 0.096(4) 0.143(5) 0.142(5) -0.010(4) 0.011(3) 0.008(3)
C00L 0.072(3) 0.153(5) 0.132(4) 0.010(4) -0.014(3) -0.015(3)
C00M 0.122(4) 0.123(4) 0.090(3) -0.001(3) 0.012(3) 0.048(3)
C00N 0.101(4) 0.140(5) 0.124(4) 0.012(3) 0.027(3) 0.034(3)
C00O 0.075(3) 0.134(4) 0.113(4) 0.014(3) 0.013(3) -0.001(3)

loop_
_atom_type_symbol
_atom_type_description
_atom_type_scat_dispersion_real
_atom_type_scat_dispersion_imag
_atom_type_scat_source
Fe Fe 0.3265 0.6960 'International Tables Vol C Tables 4.2.6.8 and 6.1.1.4'
C C 0.0024 0.0013 'International Tables Vol C Tables 4.2.6.8 and 6.1.1.4'
H H 0.0000 0.0000 'International Tables Vol C Tables 4.2.6.8 and 6.1.1.4'
N N 0.0049 0.0027 'International Tables Vol C Tables 4.2.6.8 and 6.1.1.4'
S S 0.1051 0.1002 'International Tables Vol C Tables 4.2.6.8 and 6.1.1.4'

loop_
_geom_angle_atom_site_label_1
_geom_angle_atom_site_label_2
_geom_angle_atom_site_label_3
_geom_angle
_geom_angle_site_symmetry_1
_geom_angle_site_symmetry_3
_geom_angle_publ_flag
N004 Fe01 N004 93.74(17) . 2_665 ?
N004 Fe01 N005 90.22(12) . . ?
N004 Fe01 N005 100.87(12) 2_665 . ?
N004 Fe01 N005 100.87(12) . 2_665 ?
N004 Fe01 N005 90.22(12) 2_665 2_665 ?
N005 Fe01 N005 163.81(14) . 2_665 ?
N004 Fe01 N003 95.89(11) . 2_665 ?
N004 Fe01 N003 162.65(12) 2_665 2_665 ?
N005 Fe01 N003 93.50(11) . 2_665 ?
N005 Fe01 N003 73.82(11) 2_665 2_665 ?
N004 Fe01 N003 162.65(12) . . ?
N004 Fe01 N003 95.89(11) 2_665 . ?
N005 Fe01 N003 73.82(11) . . ?
N005 Fe01 N003 93.50(11) 2_665 . ?
N003 Fe01 N003 78.73(13) 2_665 . ?
C009 N003 C006 119.2(3) . . ?
C009 N003 Fe01 114.4(2) . . ?
C006 N003 Fe01 125.2(2) . . ?
C00D N004 Fe01 167.4(3) . . ?
C00G N005 C008 117.5(3) . . ?
C00G N005 Fe01 126.7(3) . . ?
C008 N005 Fe01 115.6(2) . . ?
C007 C006 C00A 119.6(3) . . ?
C007 C006 N003 118.9(3) . . ?
C00A C006 N003 121.3(3) . . ?
C00C C007 C006 119.9(3) . . ?
N005 C008 C00I 122.7(4) . . ?
N005 C008 C009 115.2(3) . . ?
C00I C008 C009 122.1(4) . . ?
N003 C009 C008 120.5(3) . . ?
C00E C00A C006 119.9(3) . . ?
C00E C00B C00C 118.0(3) . . ?
C00E C00B C00F 121.7(3) . . ?
C00C C00B C00F 120.3(4) . . ?
C007 C00C C00B 121.5(3) . . ?
N004 C00D S002 178.7(4) . . ?
C00A C00E C00B 121.1(3) . . ?
C00J C00F C00H 117.5(4) . . ?
C00J C00F C00B 121.4(4) . . ?
C00H C00F C00B 121.1(4) . . ?
N005 C00G C00O 122.5(4) . . ?
C00F C00H C00M 121.1(5) . . ?
C00L C00I C008 118.9(4) . . ?
C00F C00J C00K 121.4(5) . . ?
C00N C00K C00J 120.0(6) . . ?
C00O C00L C00I 118.8(4) . . ?
C00N C00M C00H 119.7(5) . . ?
C00K C00N C00M 120.3(5) . . ?
C00L C00O C00G 119.6(4) . . ?

loop_
_geom_bond_atom_site_label_1
_geom_bond_atom_site_label_2
_geom_bond_distance
_geom_bond_site_symmetry_2
_geom_bond_publ_flag
Fe01 N004 2.055(3) . ?
Fe01 N004 2.055(3) 2_665 ?
Fe01 N005 2.210(3) . ?
Fe01 N005 2.210(3) 2_665 ?
Fe01 N003 2.245(3) 2_665 ?
Fe01 N003 2.245(3) . ?
S002 C00D 1.614(4) . ?
N003 C009 1.269(4) . ?
N003 C006 1.424(4) . ?
N004 C00D 1.141(4) . ?
N005 C00G 1.336(4) . ?
N005 C008 1.345(4) . ?
C006 C007 1.379(4) . ?
C006 C00A 1.383(4) . ?
C007 C00C 1.372(5) . ?
C008 C00I 1.375(5) . ?
C008 C009 1.457(5) . ?
C00A C00E 1.379(5) . ?
C00B C00E 1.383(5) . ?
C00B C00C 1.385(5) . ?
C00B C00F 1.477(5) . ?
C00F C00J 1.370(6) . ?
C00F C00H 1.384(5) . ?
C00G C00O 1.372(6) . ?
C00H C00M 1.391(6) . ?
C00I C00L 1.372(6) . ?
C00J C00K 1.391(6) . ?
C00K C00N 1.352(7) . ?
C00L C00O 1.364(6) . ?
C00M C00N 1.360(7) . ?
